data_4085740
loop_
_publ_author_name
'Kamitani, Masahiro'
'Searles, Keith'
'Chen, Chun-Hsing'
'Carroll, Patrick J.'
'Mindiola, Daniel J.'

_publ_section_title
;
 \b-Hydrogen Abstraction of an Ethyl Group Provides Entry to Titanium and
 Zirconium Ethylene Complexes
;
_journal_issue 11
_journal_name_full Organometallics
_journal_page_first 2558
_journal_paper_doi 10.1021/om501226k
_journal_volume 34
_journal_year 2015
_chemical_formula_sum 'C43 H65 N3 P2 Zr'
_chemical_formula_weight 777.14
_space_group_IT_number 14
_symmetry_cell_setting monoclinic
_symmetry_Int_Tables_number 14
_symmetry_space_group_name_Hall '-P 2ybc'
_symmetry_space_group_name_H-M 'P 1 21/c 1'
_atom_sites_solution_hydrogens geom
_atom_sites_solution_primary direct
_audit_creation_method SHELXL-97
_cell_angle_alpha 90.00
_cell_angle_beta 101.008(4)
_cell_angle_gamma 90.00
_cell_formula_units_Z 4
_cell_length_a 10.3066(7)
_cell_length_b 26.4451(16)
_cell_length_c 15.7119(9)
_cell_measurement_temperature 100(1)
_cell_volume 4203.6(5)
_computing_data_collection 'Bruker APEX2'
_computing_data_reduction 'Bruker SAINT'
_computing_structure_refinement 'SHELXL-97 (Sheldrick, 2008)'
_computing_structure_solution 'SHELXS-97 (Sheldrick, 2008)'
_diffrn_ambient_temperature 100(1)
_diffrn_measured_fraction_theta_full 0.996
_diffrn_measured_fraction_theta_max 0.996
_diffrn_measurement_device 'CCD Area Detector'
_diffrn_measurement_device_type 'Bruker APEXII'
_diffrn_measurement_method 'phi and omega scans'
_diffrn_radiation_monochromator graphite
_diffrn_radiation_source 'sealed tube'
_diffrn_radiation_type MoK\a
_diffrn_radiation_wavelength 0.71073
_diffrn_reflns_av_R_equivalents 0.0565
_diffrn_reflns_av_sigmaI/netI 0.0532
_diffrn_reflns_limit_h_max 14
_diffrn_reflns_limit_h_min -14
_diffrn_reflns_limit_k_max 37
_diffrn_reflns_limit_k_min -37
_diffrn_reflns_limit_l_max 22
_diffrn_reflns_limit_l_min -22
_diffrn_reflns_number 81808
_diffrn_reflns_theta_full 30.12
_diffrn_reflns_theta_max 30.12
_diffrn_reflns_theta_min 1.53
_exptl_absorpt_coefficient_mu 0.370
_exptl_absorpt_correction_T_max 0.7460
_exptl_absorpt_correction_T_min 0.6810
_exptl_absorpt_correction_type multi-scan
_exptl_absorpt_process_details '(SADABS; Sheldrick, 2007)'
_exptl_crystal_density_diffrn 1.228
_exptl_crystal_density_method 'not measured'
_exptl_crystal_F_000 1656
_exptl_crystal_size_max 0.22
_exptl_crystal_size_mid 0.10
_exptl_crystal_size_min 0.04
_refine_diff_density_max 0.798
_refine_diff_density_min -0.425
_refine_diff_density_rms 0.084
_refine_ls_extinction_method none
_refine_ls_goodness_of_fit_ref 1.079
_refine_ls_hydrogen_treatment constr
_refine_ls_matrix_type full
_refine_ls_number_parameters 499
_refine_ls_number_reflns 12346
_refine_ls_number_restraints 142
_refine_ls_restrained_S_all 1.077
_refine_ls_R_factor_all 0.0784
_refine_ls_R_factor_gt 0.0494
_refine_ls_shift/su_max 0.038
_refine_ls_shift/su_mean 0.002
_refine_ls_structure_factor_coef Fsqd
_refine_ls_weighting_details 'calc w=1/[\s^2^(Fo^2^)+(0.0347P)^2^+6.3220P] where P=(Fo^2^+2Fc^2^)/3'
_refine_ls_weighting_scheme calc
_refine_ls_wR_factor_gt 0.1047
_refine_ls_wR_factor_ref 0.1136
_reflns_number_gt 9181
_reflns_number_total 12346
_reflns_threshold_expression >2sigma(I)
_cod_data_source_file om501226k_si_003.cif
_cod_data_source_block shelxl
_cod_depositor_comments
;
The following automatic conversions were performed:
'_atom_site_symetry_multiplicity' tag replaced with
'_atom_site_symmetry_multiplicity' tag as specified in the
replacement file
'/usr/data/users/saulius/crontab/automatic-downloads/rss-feeds/ACS/lib/lists/replacement-tags.lst'.

Automatic conversion script
Id: cif_correct_tags 3376 2015-05-07 07:48:27Z andrius 

 Adding full bibliography for 4085740--4085741.cif.
;
_cod_original_sg_symbol_H-M 'P 21/c     '
_cod_database_code 4085740

loop_
_symmetry_equiv_pos_as_xyz
'x, y, z'
'-x, y+1/2, -z+1/2'
'-x, -y, -z'
'x, -y-1/2, z-1/2'

loop_
_atom_site_label
_atom_site_type_symbol
_atom_site_fract_x
_atom_site_fract_y
_atom_site_fract_z
_atom_site_U_iso_or_equiv
_atom_site_adp_type
_atom_site_occupancy
_atom_site_symmetry_multiplicity
_atom_site_calc_flag
_atom_site_refinement_flags
_atom_site_disorder_assembly
_atom_site_disorder_group
Zr1 Zr 0.40251(2) 0.592446(9) 0.212404(14) 0.01537(6) Uani 1 1 d . . .
P1 P 0.43291(6) 0.49237(2) 0.25249(4) 0.01616(12) Uani 1 1 d . . .
P2 P 0.51805(7) 0.67564(2) 0.15894(4) 0.02159(14) Uani 1 1 d . . .
N1 N 0.6057(2) 0.57084(8) 0.19698(13) 0.0171(4) Uani 1 1 d . . .
N2 N 0.4652(2) 0.61540(7) 0.34981(13) 0.0192(4) Uani 1 1 d . . .
N3 N 0.2305(2) 0.62529(8) 0.26196(13) 0.0183(4) Uani 1 1 d . . .
C1 C 0.6430(2) 0.64441(9) 0.11076(15) 0.0182(5) Uani 1 1 d . . .
C2 C 0.7071(3) 0.66756(10) 0.04970(16) 0.0218(5) Uani 1 1 d . . .
H2 H 0.6882 0.7012 0.0348 0.029 Uiso 1 1 calc R . .
C3 C 0.7977(3) 0.64174(11) 0.01105(16) 0.0244(5) Uani 1 1 d . . .
C4 C 0.8228(2) 0.59167(11) 0.03470(16) 0.0243(5) Uani 1 1 d . . .
H4 H 0.8826 0.5735 0.0092 0.032 Uiso 1 1 calc R . .
C5 C 0.7618(2) 0.56758(10) 0.09513(16) 0.0209(5) Uani 1 1 d . . .
H5 H 0.7806 0.5338 0.1088 0.028 Uiso 1 1 calc R . .
C6 C 0.6717(2) 0.59394(9) 0.13591(15) 0.0179(4) Uani 1 1 d . . .
C7 C 0.8667(3) 0.66690(13) -0.05384(19) 0.0372(7) Uani 1 1 d . . .
H7a H 0.9606 0.6641 -0.0347 0.056 Uiso 1 1 calc R . .
H7b H 0.8421 0.7019 -0.0590 0.056 Uiso 1 1 calc R . .
H7c H 0.8413 0.6507 -0.1092 0.056 Uiso 1 1 calc R . .
C8 C 0.6103(2) 0.49751(9) 0.29288(15) 0.0177(5) Uani 1 1 d . . .
C9 C 0.6789(3) 0.46643(9) 0.35797(15) 0.0203(5) Uani 1 1 d . . .
H9 H 0.6323 0.4422 0.3829 0.027 Uiso 1 1 calc R . .
C10 C 0.8146(3) 0.47039(10) 0.38687(16) 0.0241(5) Uani 1 1 d . . .
C11 C 0.8807(3) 0.50711(10) 0.34848(16) 0.0241(5) Uani 1 1 d . . .
H11 H 0.9717 0.5104 0.3662 0.032 Uiso 1 1 calc R . .
C12 C 0.8151(3) 0.53902(10) 0.28459(17) 0.0220(5) Uani 1 1 d . . .
H12 H 0.8629 0.5633 0.2608 0.029 Uiso 1 1 calc R . .
C13 C 0.6779(2) 0.53542(9) 0.25490(15) 0.0173(5) Uani 1 1 d . . .
C14 C 0.8860(3) 0.43576(12) 0.45724(18) 0.0334(7) Uani 1 1 d . . .
H14a H 0.8465 0.4385 0.5077 0.050 Uiso 1 1 calc R . .
H14b H 0.9773 0.4453 0.4719 0.050 Uiso 1 1 calc R . .
H14c H 0.8793 0.4015 0.4368 0.050 Uiso 1 1 calc R . .
C15 C 0.6164(3) 0.71274(10) 0.24944(19) 0.0301(6) Uani 1 1 d . . .
H15 H 0.6712 0.6881 0.2868 0.040 Uiso 1 1 calc R . .
C16 C 0.7119(3) 0.75062(11) 0.2223(2) 0.0373(7) Uani 1 1 d . . .
H16a H 0.6629 0.7769 0.1883 0.056 Uiso 1 1 calc R . .
H16b H 0.7672 0.7337 0.1885 0.056 Uiso 1 1 calc R . .
H16c H 0.7659 0.7651 0.2730 0.056 Uiso 1 1 calc R . .
C17 C 0.5291(4) 0.73820(13) 0.3066(3) 0.0512(10) Uani 1 1 d . . .
H17a H 0.5823 0.7470 0.3617 0.077 Uiso 1 1 calc R . .
H17b H 0.4607 0.7152 0.3154 0.077 Uiso 1 1 calc R . .
H17c H 0.4898 0.7682 0.2785 0.077 Uiso 1 1 calc R . .
C18 C 0.4322(3) 0.72040(12) 0.0766(2) 0.0370(7) Uani 1 1 d . . .
H18 H 0.4928 0.7481 0.0705 0.049 Uiso 1 1 calc R . .
C19 C 0.3879(3) 0.69587(15) -0.0113(2) 0.0489(9) Uani 1 1 d . . .
H19a H 0.3285 0.6686 -0.0063 0.073 Uiso 1 1 calc R . .
H19b H 0.4636 0.6830 -0.0317 0.073 Uiso 1 1 calc R . .
H19c H 0.3437 0.7205 -0.0516 0.073 Uiso 1 1 calc R . .
C20 C 0.3132(4) 0.74222(16) 0.1096(3) 0.0665(13) Uani 1 1 d . . .
H20a H 0.2617 0.7628 0.0652 0.100 Uiso 1 1 calc R . .
H20b H 0.3437 0.7625 0.1601 0.100 Uiso 1 1 calc R . .
H20c H 0.2596 0.7151 0.1242 0.100 Uiso 1 1 calc R . .
C21 C 0.3575(3) 0.46614(10) 0.34045(16) 0.0214(5) Uani 1 1 d . . .
H21 H 0.4093 0.4369 0.3658 0.028 Uiso 1 1 calc R . .
C22 C 0.3566(3) 0.50585(11) 0.41062(17) 0.0301(6) Uani 1 1 d . . .
H22a H 0.2979 0.5328 0.3879 0.045 Uiso 1 1 calc R . .
H22b H 0.4443 0.5190 0.4291 0.045 Uiso 1 1 calc R . .
H22c H 0.3272 0.4907 0.4591 0.045 Uiso 1 1 calc R . .
C23 C 0.2165(3) 0.44907(13) 0.30333(19) 0.0347(7) Uani 1 1 d . . .
H23a H 0.1739 0.4389 0.3498 0.052 Uiso 1 1 calc R . .
H23b H 0.2188 0.4211 0.2648 0.052 Uiso 1 1 calc R . .
H23c H 0.1683 0.4765 0.2721 0.052 Uiso 1 1 calc R . .
C24 C 0.4188(3) 0.44119(9) 0.17010(15) 0.0195(5) Uani 1 1 d . . .
H24 H 0.3248 0.4372 0.1448 0.026 Uiso 1 1 calc R . .
C25 C 0.4896(3) 0.45665(10) 0.09698(16) 0.0227(5) Uani 1 1 d . . .
H25a H 0.5826 0.4598 0.1194 0.034 Uiso 1 1 calc R . .
H25b H 0.4554 0.4885 0.0734 0.034 Uiso 1 1 calc R . .
H25c H 0.4750 0.4314 0.0523 0.034 Uiso 1 1 calc R . .
C26 C 0.4698(3) 0.38992(10) 0.20782(18) 0.0282(6) Uani 1 1 d . . .
H26a H 0.4566 0.3649 0.1626 0.042 Uiso 1 1 calc R . .
H26b H 0.4224 0.3802 0.2522 0.042 Uiso 1 1 calc R . .
H26c H 0.5623 0.3925 0.2322 0.042 Uiso 1 1 calc R . .
C27 C 0.5947(3) 0.61274(10) 0.39432(17) 0.0244(5) Uani 1 1 d . . .
H27 H 0.6580 0.6007 0.3644 0.033 Uiso 1 1 calc R . .
C28 C 0.6359(3) 0.62649(10) 0.47832(18) 0.0310(6) Uani 1 1 d . . .
H28 H 0.7248 0.6240 0.5041 0.041 Uiso 1 1 calc R . .
C29 C 0.5420(3) 0.64478(10) 0.52670(18) 0.0332(7) Uani 1 1 d . . .
H29 H 0.5676 0.6537 0.5847 0.044 Uiso 1 1 calc R . .
C30 C 0.4144(3) 0.64879(10) 0.48575(16) 0.0281(6) Uani 1 1 d . . .
H30 H 0.3519 0.6606 0.5165 0.037 Uiso 1 1 calc R . .
C31 C 0.3732(3) 0.63547(9) 0.39681(16) 0.0212(5) Uani 1 1 d . . .
C32 C 0.2466(3) 0.64155(9) 0.34861(16) 0.0211(5) Uani 1 1 d . . .
C33 C 0.1381(3) 0.66282(10) 0.38084(18) 0.0276(6) Uani 1 1 d . . .
H33 H 0.1502 0.6725 0.4387 0.037 Uiso 1 1 calc R . .
C34 C 0.0185(3) 0.66929(11) 0.32941(19) 0.0311(6) Uani 1 1 d . . .
H34 H -0.0513 0.6834 0.3510 0.041 Uiso 1 1 calc R . .
C35 C 0.0021(3) 0.65388(11) 0.24102(19) 0.0274(6) Uani 1 1 d . . .
H35 H -0.0789 0.6579 0.2037 0.036 Uiso 1 1 calc R . .
C36 C 0.1062(2) 0.63324(9) 0.21214(17) 0.0213(5) Uani 1 1 d . . .
H36 H 0.0929 0.6237 0.1542 0.028 Uiso 1 1 calc R . .
C37 C 0.2616(3) 0.57872(12) 0.08281(17) 0.0300(6) Uani 1 1 d . . .
H37a H 0.2131 0.6099 0.0675 0.040 Uiso 1 1 calc R . .
H37b H 0.3158 0.5733 0.0395 0.040 Uiso 1 1 calc R . .
C38 C 0.1599(3) 0.53568(12) 0.0730(2) 0.0403(8) Uani 1 1 d . . .
H38a H 0.2043 0.5043 0.0897 0.060 Uiso 1 1 calc R . .
H38b H 0.1149 0.5336 0.0137 0.060 Uiso 1 1 calc R . .
H38c H 0.0970 0.5422 0.1095 0.060 Uiso 1 1 calc R . .
C39 C 0.1150(13) 0.9119(3) 0.3398(6) 0.069(3) Uani 0.717(8) 1 d PDU A 1
H39a H 0.1786 0.9168 0.3924 0.104 Uiso 0.717(8) 1 calc PR A 1
H39b H 0.0275 0.9163 0.3513 0.104 Uiso 0.717(8) 1 calc PR A 1
H39c H 0.1302 0.9361 0.2972 0.104 Uiso 0.717(8) 1 calc PR A 1
C40 C 0.1290(8) 0.8583(3) 0.3057(4) 0.055(2) Uani 0.717(8) 1 d PDU A 1
H40a H 0.2180 0.8536 0.2952 0.073 Uiso 0.717(8) 1 calc PR A 1
H40b H 0.1148 0.8339 0.3491 0.073 Uiso 0.717(8) 1 calc PR A 1
C41 C 0.0292(6) 0.8489(2) 0.2215(3) 0.0590(17) Uani 0.717(8) 1 d PDU A 1
H41a H -0.0596 0.8512 0.2333 0.079 Uiso 0.717(8) 1 calc PR A 1
H41b H 0.0390 0.8751 0.1799 0.079 Uiso 0.717(8) 1 calc PR A 1
C42 C 0.0471(6) 0.7983(3) 0.1827(5) 0.096(3) Uani 0.717(8) 1 d PDU A 1
H42a H 0.0224 0.7717 0.2191 0.128 Uiso 0.717(8) 1 calc PR A 1
H42b H 0.1390 0.7936 0.1785 0.128 Uiso 0.717(8) 1 calc PR A 1
C43 C -0.0417(10) 0.7959(3) 0.0911(5) 0.061(2) Uani 0.717(8) 1 d PDU A 1
H43a H -0.0314 0.7636 0.0654 0.092 Uiso 0.717(8) 1 calc PR A 1
H43b H -0.0163 0.8221 0.0554 0.092 Uiso 0.717(8) 1 calc PR A 1
H43c H -0.1325 0.8005 0.0959 0.092 Uiso 0.717(8) 1 calc PR A 1
C39' C 0.135(2) 0.9004(8) 0.3211(14) 0.046(4) Uani 0.283(8) 1 d PDU A 2
H39a' H 0.1530 0.9134 0.3792 0.068 Uiso 0.283(8) 1 calc PR A 2
H39b' H 0.0443 0.9062 0.2955 0.068 Uiso 0.283(8) 1 calc PR A 2
H39c' H 0.1908 0.9173 0.2874 0.068 Uiso 0.283(8) 1 calc PR A 2
C40' C 0.164(3) 0.8433(7) 0.3227(10) 0.062(5) Uani 0.283(8) 1 d PDU A 2
H40a' H 0.2566 0.8374 0.3475 0.082 Uiso 0.283(8) 1 calc PR A 2
H40b' H 0.1110 0.8262 0.3586 0.082 Uiso 0.283(8) 1 calc PR A 2
C41' C 0.1324(14) 0.8223(6) 0.2308(9) 0.067(4) Uani 0.283(8) 1 d PDU A 2
H41a' H 0.1844 0.8412 0.1964 0.090 Uiso 0.283(8) 1 calc PR A 2
H41b' H 0.1639 0.7877 0.2332 0.090 Uiso 0.283(8) 1 calc PR A 2
C42' C -0.0093(16) 0.8221(7) 0.1816(12) 0.078(5) Uani 0.283(8) 1 d PDU A 2
H42a' H -0.0319 0.8553 0.1572 0.104 Uiso 0.283(8) 1 calc PR A 2
H42b' H -0.0682 0.8144 0.2212 0.104 Uiso 0.283(8) 1 calc PR A 2
C43' C -0.029(3) 0.7823(9) 0.1077(14) 0.058(6) Uani 0.283(8) 1 d PDU A 2
H43a' H -0.1192 0.7825 0.0780 0.087 Uiso 0.283(8) 1 calc PR A 2
H43b' H -0.0064 0.7494 0.1318 0.087 Uiso 0.283(8) 1 calc PR A 2
H43c' H 0.0277 0.7904 0.0675 0.087 Uiso 0.283(8) 1 calc PR A 2

loop_
_atom_site_aniso_label
_atom_site_aniso_U_11
_atom_site_aniso_U_22
_atom_site_aniso_U_33
_atom_site_aniso_U_23
_atom_site_aniso_U_13
_atom_site_aniso_U_12
Zr1 0.01541(11) 0.01357(10) 0.01796(10) -0.00026(9) 0.00526(8) 0.00130(9)
P1 0.0166(3) 0.0141(3) 0.0186(3) -0.0004(2) 0.0054(2) 0.0008(2)
P2 0.0230(3) 0.0143(3) 0.0309(3) 0.0028(3) 0.0136(3) 0.0027(3)
N1 0.0163(10) 0.0141(9) 0.0220(10) 0.0010(8) 0.0065(8) 0.0012(8)
N2 0.0252(11) 0.0112(9) 0.0207(10) -0.0007(8) 0.0031(8) 0.0012(8)
N3 0.0222(11) 0.0142(10) 0.0202(9) -0.0001(8) 0.0079(8) 0.0006(8)
C1 0.0159(11) 0.0187(12) 0.0214(11) -0.0009(9) 0.0068(9) -0.0019(9)
C2 0.0218(13) 0.0217(13) 0.0229(12) 0.0011(10) 0.0063(10) -0.0015(10)
C3 0.0206(13) 0.0327(15) 0.0212(11) -0.0013(10) 0.0076(10) -0.0024(11)
C4 0.0167(11) 0.0346(14) 0.0218(11) -0.0065(11) 0.0045(9) 0.0013(11)
C5 0.0165(12) 0.0223(13) 0.0237(12) -0.0035(10) 0.0034(9) 0.0013(10)
C6 0.0160(11) 0.0188(11) 0.0188(10) -0.0036(9) 0.0031(8) -0.0021(10)
C7 0.0342(17) 0.0490(19) 0.0329(15) 0.0054(14) 0.0179(13) 0.0034(14)
C8 0.0168(11) 0.0168(11) 0.0196(11) -0.0039(9) 0.0034(9) 0.0024(9)
C9 0.0245(13) 0.0166(12) 0.0199(11) -0.0018(9) 0.0049(10) 0.0031(10)
C10 0.0258(14) 0.0260(13) 0.0195(11) -0.0045(10) 0.0020(10) 0.0082(11)
C11 0.0172(12) 0.0285(14) 0.0245(12) -0.0063(10) -0.0012(10) 0.0044(11)
C12 0.0204(13) 0.0191(12) 0.0270(12) -0.0029(10) 0.0053(10) -0.0001(10)
C13 0.0158(11) 0.0153(11) 0.0207(11) -0.0042(9) 0.0028(9) 0.0024(9)
C14 0.0322(16) 0.0397(17) 0.0256(13) 0.0047(12) -0.0012(11) 0.0126(13)
C15 0.0401(17) 0.0197(13) 0.0358(15) -0.0067(11) 0.0208(13) -0.0028(12)
C16 0.0451(19) 0.0257(15) 0.0451(17) -0.0080(13) 0.0187(15) -0.0124(14)
C17 0.073(3) 0.0271(16) 0.068(2) -0.0192(16) 0.050(2) -0.0103(17)
C18 0.0288(15) 0.0297(16) 0.058(2) 0.0236(14) 0.0214(14) 0.0108(13)
C19 0.0315(17) 0.061(2) 0.052(2) 0.0331(18) 0.0014(15) 0.0019(16)
C20 0.055(2) 0.061(3) 0.096(3) 0.044(2) 0.046(2) 0.038(2)
C21 0.0247(13) 0.0188(12) 0.0230(12) 0.0016(10) 0.0106(10) 0.0004(10)
C22 0.0435(17) 0.0254(14) 0.0256(13) -0.0008(11) 0.0169(12) 0.0011(13)
C23 0.0294(15) 0.0445(18) 0.0342(15) 0.0008(13) 0.0158(12) -0.0074(14)
C24 0.0200(12) 0.0176(11) 0.0209(11) -0.0027(9) 0.0041(9) 0.0002(10)
C25 0.0258(13) 0.0208(12) 0.0222(12) -0.0045(9) 0.0066(10) -0.0012(10)
C26 0.0393(17) 0.0175(12) 0.0289(13) -0.0019(10) 0.0094(12) 0.0027(12)
C27 0.0272(14) 0.0171(12) 0.0268(13) -0.0016(10) -0.0004(11) 0.0020(11)
C28 0.0400(17) 0.0188(13) 0.0285(14) -0.0035(10) -0.0077(12) 0.0042(12)
C29 0.057(2) 0.0181(13) 0.0212(12) -0.0044(10) -0.0008(12) 0.0027(13)
C30 0.0497(18) 0.0154(12) 0.0196(12) -0.0024(9) 0.0076(12) 0.0059(12)
C31 0.0329(14) 0.0113(11) 0.0208(11) -0.0017(9) 0.0089(10) 0.0021(10)
C32 0.0283(14) 0.0155(11) 0.0218(11) 0.0005(9) 0.0110(10) 0.0018(10)
C33 0.0363(16) 0.0242(14) 0.0257(13) -0.0018(10) 0.0150(12) 0.0055(12)
C34 0.0332(16) 0.0285(15) 0.0364(15) -0.0040(12) 0.0188(13) 0.0045(12)
C35 0.0210(13) 0.0272(14) 0.0359(14) -0.0028(11) 0.0099(11) 0.0031(11)
C36 0.0189(12) 0.0191(12) 0.0268(12) -0.0026(10) 0.0066(10) -0.0014(10)
C37 0.0222(13) 0.0414(17) 0.0260(13) -0.0095(12) 0.0039(11) 0.0099(12)
C38 0.0373(18) 0.0321(17) 0.0448(18) -0.0099(14) -0.0093(14) 0.0105(14)
C39 0.100(9) 0.068(5) 0.035(4) 0.013(3) -0.001(4) -0.031(5)
C40 0.045(5) 0.073(5) 0.049(4) 0.006(4) 0.017(3) -0.021(4)
C41 0.073(4) 0.061(4) 0.047(3) 0.002(3) 0.021(3) -0.014(3)
C42 0.029(3) 0.116(6) 0.142(6) -0.066(5) 0.011(4) 0.016(4)
C43 0.057(5) 0.055(5) 0.081(5) -0.022(4) 0.036(4) -0.012(4)
C39' 0.027(6) 0.080(11) 0.028(9) 0.011(7) 0.001(6) 0.007(8)
C40' 0.054(11) 0.094(12) 0.040(7) 0.026(8) 0.017(6) 0.015(9)
C41' 0.074(9) 0.059(8) 0.069(8) 0.002(6) 0.013(7) 0.013(8)
C42' 0.076(10) 0.061(10) 0.093(11) -0.026(8) 0.004(8) 0.020(9)
C43' 0.058(7) 0.062(7) 0.057(6) 0.000(4) 0.017(4) -0.001(4)

loop_
_atom_type_symbol
_atom_type_description
_atom_type_scat_dispersion_real
_atom_type_scat_dispersion_imag
_atom_type_scat_source
C C 0.0033 0.0016 'International Tables Vol C Tables 4.2.6.8 and 6.1.1.4'
H H 0.0000 0.0000 'International Tables Vol C Tables 4.2.6.8 and 6.1.1.4'
N N 0.0061 0.0033 'International Tables Vol C Tables 4.2.6.8 and 6.1.1.4'
P P 0.1023 0.0942 'International Tables Vol C Tables 4.2.6.8 and 6.1.1.4'
Zr Zr -2.9673 0.5597 'International Tables Vol C Tables 4.2.6.8 and 6.1.1.4'

loop_
_geom_angle_atom_site_label_1
_geom_angle_atom_site_label_2
_geom_angle_atom_site_label_3
_geom_angle
N2 Zr1 N1 94.07(8)
N2 Zr1 N3 70.04(8)
N1 Zr1 N3 163.47(7)
N2 Zr1 C37 157.76(9)
N1 Zr1 C37 108.17(8)
N3 Zr1 C37 87.77(9)
N2 Zr1 P2 90.92(6)
N1 Zr1 P2 72.35(5)
N3 Zr1 P2 102.49(5)
C37 Zr1 P2 95.42(8)
N2 Zr1 P1 92.38(5)
N1 Zr1 P1 72.97(5)
N3 Zr1 P1 111.07(5)
C37 Zr1 P1 94.41(8)
P2 Zr1 P1 145.30(2)
C8 P1 C21 107.78(12)
C8 P1 C24 103.68(11)
C21 P1 C24 105.05(11)
C8 P1 Zr1 94.10(8)
C21 P1 Zr1 119.47(8)
C24 P1 Zr1 123.77(8)
C1 P2 C18 106.41(13)
C1 P2 C15 103.44(12)
C18 P2 C15 108.38(15)
C1 P2 Zr1 98.56(8)
C18 P2 Zr1 123.81(11)
C15 P2 Zr1 113.49(9)
C13 N1 C6 117.35(19)
C13 N1 Zr1 119.34(15)
C6 N1 Zr1 123.10(15)
C27 N2 C31 115.7(2)
C27 N2 Zr1 123.46(17)
C31 N2 Zr1 120.82(16)
C36 N3 C32 115.2(2)
C36 N3 Zr1 124.78(16)
C32 N3 Zr1 119.99(16)
C2 C1 C6 120.3(2)
C2 C1 P2 123.42(19)
C6 C1 P2 116.27(17)
C3 C2 C1 121.9(2)
C4 C3 C2 117.4(2)
C4 C3 C7 121.0(2)
C2 C3 C7 121.6(3)
C3 C4 C5 122.4(2)
C4 C5 C6 120.5(2)
C1 C6 C5 117.6(2)
C1 C6 N1 119.8(2)
C5 C6 N1 122.6(2)
C9 C8 C13 120.3(2)
C9 C8 P1 123.08(19)
C13 C8 P1 116.60(18)
C10 C9 C8 122.2(2)
C11 C10 C9 117.2(2)
C11 C10 C14 122.0(3)
C9 C10 C14 120.8(3)
C12 C11 C10 121.9(2)
C11 C12 C13 121.4(2)
C12 C13 N1 122.8(2)
C12 C13 C8 116.9(2)
N1 C13 C8 119.9(2)
C16 C15 C17 110.9(2)
C16 C15 P2 114.9(2)
C17 C15 P2 112.5(2)
C19 C18 C20 110.4(3)
C19 C18 P2 112.6(2)
C20 C18 P2 108.1(2)
C22 C21 C23 110.1(2)
C22 C21 P1 110.14(18)
C23 C21 P1 109.35(18)
C25 C24 C26 110.5(2)
C25 C24 P1 110.09(17)
C26 C24 P1 113.55(17)
C28 C27 N2 124.7(3)
C27 C28 C29 119.5(3)
C30 C29 C28 118.1(2)
C29 C30 C31 121.8(3)
C32 C31 N2 114.5(2)
C32 C31 C30 125.4(2)
N2 C31 C30 120.1(2)
C31 C32 N3 114.6(2)
C31 C32 C33 124.8(2)
N3 C32 C33 120.6(2)
C34 C33 C32 121.7(3)
C33 C34 C35 118.1(3)
C36 C35 C34 119.1(3)
C35 C36 N3 125.3(2)
C38 C37 Zr1 120.7(2)
C41 C40 C39 111.0(7)
C42 C41 C40 112.4(6)
C41 C42 C43 108.6(7)
C41' C40' C39' 109.6(14)
C42' C41' C40' 119.8(15)
C41' C42' C43' 111.0(17)

loop_
_geom_bond_atom_site_label_1
_geom_bond_atom_site_label_2
_geom_bond_distance
Zr1 N2 2.217(2)
Zr1 N1 2.228(2)
Zr1 N3 2.243(2)
Zr1 C37 2.293(3)
Zr1 P2 2.7104(7)
Zr1 P1 2.7246(7)
P1 C8 1.822(2)
P1 C21 1.845(2)
P1 C24 1.859(2)
P2 C1 1.813(2)
P2 C18 1.850(3)
P2 C15 1.861(3)
N1 C13 1.415(3)
N1 C6 1.416(3)
N2 C27 1.386(3)
N2 C31 1.412(3)
N3 C36 1.385(3)
N3 C32 1.407(3)
C1 C2 1.404(3)
C1 C6 1.407(3)
C2 C3 1.387(4)
C3 C4 1.386(4)
C3 C7 1.505(4)
C4 C5 1.389(4)
C5 C6 1.410(3)
C8 C9 1.395(3)
C8 C13 1.416(3)
C9 C10 1.389(4)
C10 C11 1.389(4)
C10 C14 1.514(4)
C11 C12 1.384(4)
C12 C13 1.405(3)
C15 C16 1.522(4)
C15 C17 1.543(4)
C18 C19 1.514(5)
C18 C20 1.533(4)
C21 C22 1.524(4)
C21 C23 1.527(4)
C24 C25 1.529(3)
C24 C26 1.532(4)
C27 C28 1.357(4)
C28 C29 1.425(4)
C29 C30 1.353(4)
C30 C31 1.425(3)
C31 C32 1.388(4)
C32 C33 1.427(4)
C33 C34 1.350(4)
C34 C35 1.426(4)
C35 C36 1.356(4)
C37 C38 1.535(4)
C39 C40 1.532(7)
C40 C41 1.533(7)
C41 C42 1.496(7)
C42 C43 1.553(8)
C39' C40' 1.538(10)
C40' C41' 1.524(10)
C41' C42' 1.517(10)
C42' C43' 1.551(10)
